data_4328141
loop_
_publ_author_name
'Thomas W. Myers'
'Louise A. Berben'

_publ_section_title
;
 A Sterically Demanding Iminopyridine Ligand Affords Redox-Active
 Complexes of Aluminum(III) and Gallium(III)
;
_journal_name_full 'Inorganic Chemistry'
_journal_page_first 1480
_journal_page_last 1488
_journal_paper_doi 10.1021/ic201729b
_journal_volume 51
_journal_year 2012
_chemical_formula_sum 'C32 H44 Al Cl N2 O'
_chemical_formula_weight 535.12
_chemical_name_systematic
; 
 ? 
;
_space_group_IT_number 14
_symmetry_cell_setting monoclinic
_symmetry_space_group_name_Hall '-P 2ybc'
_symmetry_space_group_name_H-M 'P 1 21/c 1'
_atom_sites_solution_hydrogens geom
_atom_sites_solution_primary direct
_atom_sites_solution_secondary difmap
_audit_creation_method SHELXL-97
_cell_angle_alpha 90.00
_cell_angle_beta 121.93(2)
_cell_angle_gamma 90.00
_cell_formula_units_Z 4
_cell_length_a 13.418(3)
_cell_length_b 15.976(3)
_cell_length_c 16.537(6)
_cell_measurement_reflns_used 90
_cell_measurement_temperature 100(2)
_cell_measurement_theta_max 28.34
_cell_measurement_theta_min 2.54
_cell_volume 3008.6(15)
_computing_cell_refinement 'Bruker Apex'
_computing_data_collection 'Bruker Apex'
_computing_data_reduction 'Bruker Saint'
_computing_molecular_graphics 'Bruker Shelxtl'
_computing_publication_material 'Bruker Shelxtl'
_computing_structure_refinement 'SHELXL-97 (Sheldrick, 2008)'
_computing_structure_solution 'SHELXS-97 (Sheldrick, 2008)'
_diffrn_ambient_temperature 100(2)
_diffrn_measured_fraction_theta_full 0.985
_diffrn_measured_fraction_theta_max 0.985
_diffrn_measurement_device_type 'CCD area detector'
_diffrn_measurement_method 'phi and omega scans'
_diffrn_radiation_monochromator graphite
_diffrn_radiation_source 'fine-focus sealed tube'
_diffrn_radiation_type MoK\a
_diffrn_radiation_wavelength 0.71073
_diffrn_reflns_av_R_equivalents 0.0320
_diffrn_reflns_av_sigmaI/netI 0.0304
_diffrn_reflns_limit_h_max 16
_diffrn_reflns_limit_h_min -16
_diffrn_reflns_limit_k_max 17
_diffrn_reflns_limit_k_min -19
_diffrn_reflns_limit_l_max 19
_diffrn_reflns_limit_l_min -19
_diffrn_reflns_number 18915
_diffrn_reflns_theta_full 25.37
_diffrn_reflns_theta_max 25.37
_diffrn_reflns_theta_min 1.79
_exptl_absorpt_coefficient_mu 0.183
_exptl_absorpt_correction_T_max 0.9749
_exptl_absorpt_correction_T_min 0.9592
_exptl_absorpt_correction_type numerical
_exptl_absorpt_process_details Sadabs
_exptl_crystal_colour purple
_exptl_crystal_density_diffrn 1.181
_exptl_crystal_description block
_exptl_crystal_F_000 1152
_exptl_crystal_size_max 0.23
_exptl_crystal_size_mid 0.18
_exptl_crystal_size_min 0.14
_refine_diff_density_max 0.437
_refine_diff_density_min -0.293
_refine_diff_density_rms 0.050
_refine_ls_extinction_method none
_refine_ls_goodness_of_fit_ref 1.040
_refine_ls_hydrogen_treatment constr
_refine_ls_matrix_type full
_refine_ls_number_parameters 344
_refine_ls_number_reflns 5437
_refine_ls_number_restraints 0
_refine_ls_restrained_S_all 1.040
_refine_ls_R_factor_all 0.0445
_refine_ls_R_factor_gt 0.0411
_refine_ls_shift/su_max 0.001
_refine_ls_shift/su_mean 0.000
_refine_ls_structure_factor_coef Fsqd
_refine_ls_weighting_details 'calc w=1/[\s^2^(Fo^2^)+(0.0562P)^2^+1.7977P] where P=(Fo^2^+2Fc^2^)/3'
_refine_ls_weighting_scheme calc
_refine_ls_wR_factor_gt 0.1081
_refine_ls_wR_factor_ref 0.1109
_reflns_number_gt 4966
_reflns_number_total 5437
_reflns_threshold_expression >2sigma(I)
_cod_data_source_file ic201729b_si_002_5.cif
_cod_data_source_block twm20
_cod_original_cell_volume 3008.6(14)
_cod_database_code 4328141

loop_
_symmetry_equiv_pos_as_xyz
'x, y, z'
'-x, y+1/2, -z+1/2'
'-x, -y, -z'
'x, -y-1/2, z-1/2'

loop_
_atom_site_label
_atom_site_type_symbol
_atom_site_fract_x
_atom_site_fract_y
_atom_site_fract_z
_atom_site_U_iso_or_equiv
_atom_site_adp_type
_atom_site_occupancy
_atom_site_symmetry_multiplicity
_atom_site_calc_flag
_atom_site_refinement_flags
Cl1 Cl -0.32077(4) -0.60218(3) 0.05973(3) 0.02739(12) Uani 1 1 d .
Al1 Al -0.30886(4) -0.62352(3) 0.19081(3) 0.01774(13) Uani 1 1 d .
O1 O -0.34660(10) -0.51846(7) 0.21853(8) 0.0248(3) Uani 1 1 d .
N1 N -0.39989(11) -0.70487(9) 0.19466(10) 0.0214(3) Uani 1 1 d .
N2 N -0.18176(11) -0.66111(8) 0.30204(9) 0.0180(3) Uani 1 1 d .
C1 C -0.33717(14) -0.74655(10) 0.28417(12) 0.0220(3) Uani 1 1 d .
C2 C -0.22272(14) -0.72250(10) 0.34224(11) 0.0196(3) Uani 1 1 d .
C3 C -0.14094(14) -0.74895(10) 0.43878(11) 0.0215(3) Uani 1 1 d .
H3 H -0.1667 -0.7850 0.4698 0.026 Uiso 1 1 calc R
C4 C -0.02853(14) -0.72311(10) 0.48536(11) 0.0224(3) Uani 1 1 d .
H4 H 0.0240 -0.7405 0.5492 0.027 Uiso 1 1 calc R
C5 C 0.01313(14) -0.66921(10) 0.43932(11) 0.0220(3) Uani 1 1 d .
H5 H 0.0936 -0.6537 0.4713 0.026 Uiso 1 1 calc R
C6 C -0.06303(13) -0.64114(10) 0.35060(11) 0.0185(3) Uani 1 1 d .
C7 C -0.50288(14) -0.74285(11) 0.11644(12) 0.0227(3) Uani 1 1 d .
C8 C -0.49211(15) -0.80706(11) 0.06366(12) 0.0256(4) Uani 1 1 d .
C9 C -0.59356(15) -0.83751(12) -0.01725(13) 0.0292(4) Uani 1 1 d .
H9 H -0.5869 -0.8806 -0.0537 0.035 Uiso 1 1 calc R
C10 C -0.70337(15) -0.80634(12) -0.04536(13) 0.0315(4) Uani 1 1 d .
H10 H -0.7712 -0.8270 -0.1013 0.038 Uiso 1 1 calc R
C11 C -0.71357(15) -0.74474(12) 0.00864(13) 0.0301(4) Uani 1 1 d .
H11 H -0.7892 -0.7240 -0.0102 0.036 Uiso 1 1 calc R
C12 C -0.61511(15) -0.71238(11) 0.09026(13) 0.0272(4) Uani 1 1 d .
C13 C -0.37363(15) -0.84587(12) 0.09304(13) 0.0294(4) Uani 1 1 d .
H13 H -0.3111 -0.8118 0.1467 0.035 Uiso 1 1 calc R
C14 C -0.35000(19) -0.84510(15) 0.01240(16) 0.0420(5) Uani 1 1 d .
H14A H -0.4083 -0.8801 -0.0402 0.063 Uiso 1 1 calc R
H14B H -0.2711 -0.8671 0.0357 0.063 Uiso 1 1 calc R
H14C H -0.3554 -0.7876 -0.0102 0.063 Uiso 1 1 calc R
C15 C -0.36532(18) -0.93528(13) 0.12957(16) 0.0415(5) Uani 1 1 d .
H15A H -0.2892 -0.9594 0.1475 0.062 Uiso 1 1 calc R
H15B H -0.4285 -0.9694 0.0793 0.062 Uiso 1 1 calc R
H15C H -0.3730 -0.9343 0.1853 0.062 Uiso 1 1 calc R
C16 C -0.63018(15) -0.64544(12) 0.14790(14) 0.0318(4) Uani 1 1 d .
H16 H -0.5514 -0.6356 0.2066 0.038 Uiso 1 1 calc R
C17 C -0.7137(2) -0.67252(16) 0.18016(19) 0.0500(6) Uani 1 1 d .
H17A H -0.7171 -0.6286 0.2200 0.075 Uiso 1 1 calc R
H17B H -0.6849 -0.7245 0.2169 0.075 Uiso 1 1 calc R
H17C H -0.7924 -0.6818 0.1241 0.075 Uiso 1 1 calc R
C18 C -0.67015(19) -0.56284(14) 0.09337(17) 0.0454(5) Uani 1 1 d .
H18A H -0.7483 -0.5699 0.0360 0.068 Uiso 1 1 calc R
H18B H -0.6145 -0.5460 0.0751 0.068 Uiso 1 1 calc R
H18C H -0.6733 -0.5196 0.1340 0.068 Uiso 1 1 calc R
C19 C -0.40093(16) -0.80637(12) 0.31061(13) 0.0292(4) Uani 1 1 d .
H19A H -0.4622 -0.7764 0.3142 0.044 Uiso 1 1 calc R
H19B H -0.3455 -0.8314 0.3727 0.044 Uiso 1 1 calc R
H19C H -0.4369 -0.8505 0.2623 0.044 Uiso 1 1 calc R
C20 C -0.02616(13) -0.59038(10) 0.29446(11) 0.0190(3) Uani 1 1 d .
C21 C -0.01739(13) -0.62996(10) 0.22279(12) 0.0210(3) Uani 1 1 d .
C22 C 0.01383(14) -0.58324(11) 0.16846(12) 0.0246(4) Uani 1 1 d .
H22 H 0.0188 -0.6102 0.1195 0.030 Uiso 1 1 calc R
C23 C 0.03801(15) -0.49789(11) 0.18419(12) 0.0262(4) Uani 1 1 d .
C24 C 0.03260(15) -0.46088(11) 0.25728(13) 0.0268(4) Uani 1 1 d .
H24 H 0.0510 -0.4031 0.2699 0.032 Uiso 1 1 calc R
C25 C 0.00124(14) -0.50500(11) 0.31321(12) 0.0239(4) Uani 1 1 d .
C26 C -0.03793(16) -0.72285(11) 0.20556(13) 0.0274(4) Uani 1 1 d .
H26A H -0.0230 -0.7504 0.2639 0.041 Uiso 1 1 calc R
H26B H 0.0153 -0.7456 0.1874 0.041 Uiso 1 1 calc R
H27C H -0.1194 -0.7329 0.1542 0.041 Uiso 1 1 calc R
C27 C 0.07038(18) -0.44701(13) 0.12449(14) 0.0358(4) Uani 1 1 d .
H1 H -0.0001 -0.4201 0.0724 0.054 Uiso 1 1 calc R
H27A H 0.1045 -0.4838 0.0980 0.054 Uiso 1 1 calc R
H27B H 0.1278 -0.4041 0.1643 0.054 Uiso 1 1 calc R
C28 C -0.00012(18) -0.46053(12) 0.39256(14) 0.0338(4) Uani 1 1 d .
H28A H -0.0461 -0.4931 0.4118 0.051 Uiso 1 1 calc R
H28B H -0.0356 -0.4051 0.3707 0.051 Uiso 1 1 calc R
H28C H 0.0805 -0.4544 0.4470 0.051 Uiso 1 1 calc R
C29 C -0.2941(2) -0.39098(14) 0.1676(2) 0.0551(6) Uani 1 1 d .
H29A H -0.2515 -0.3687 0.2327 0.083 Uiso 1 1 calc R
H29B H -0.3260 -0.3445 0.1221 0.083 Uiso 1 1 calc R
H29C H -0.2403 -0.4239 0.1571 0.083 Uiso 1 1 calc R
C30 C -0.39232(18) -0.44554(12) 0.15397(14) 0.0369(4) Uani 1 1 d .
H30A H -0.4452 -0.4128 0.1667 0.044 Uiso 1 1 calc R
H30B H -0.4384 -0.4651 0.0871 0.044 Uiso 1 1 calc R
C31A C -0.36824(17) -0.51625(12) 0.29736(14) 0.0329(4) Uani 1 1 d .
H31A H -0.3429 -0.5701 0.3321 0.039 Uiso 1 1 calc R
H31B H -0.4537 -0.5104 0.2703 0.039 Uiso 1 1 calc R
C32A C -0.30605(18) -0.44681(14) 0.36587(15) 0.0400(5) Uani 1 1 d .
H32A H -0.3220 -0.4497 0.4172 0.060 Uiso 1 1 calc R
H32B H -0.3337 -0.3931 0.3327 0.060 Uiso 1 1 calc R
H32C H -0.2214 -0.4519 0.3929 0.060 Uiso 1 1 calc R

loop_
_atom_site_aniso_label
_atom_site_aniso_U_11
_atom_site_aniso_U_22
_atom_site_aniso_U_33
_atom_site_aniso_U_23
_atom_site_aniso_U_13
_atom_site_aniso_U_12
Cl1 0.0297(2) 0.0307(2) 0.0206(2) 0.00400(16) 0.01247(18) 0.00291(16)
Al1 0.0170(2) 0.0174(2) 0.0172(2) 0.00086(17) 0.00795(19) 0.00042(17)
O1 0.0277(6) 0.0196(6) 0.0261(6) 0.0023(5) 0.0136(5) 0.0050(5)
N1 0.0190(6) 0.0216(7) 0.0211(7) -0.0004(5) 0.0089(6) -0.0020(5)
N2 0.0186(6) 0.0179(7) 0.0174(6) 0.0004(5) 0.0094(5) -0.0003(5)
C1 0.0242(8) 0.0211(8) 0.0222(8) -0.0001(6) 0.0134(7) -0.0010(6)
C2 0.0244(8) 0.0174(8) 0.0208(8) 0.0005(6) 0.0145(7) 0.0005(6)
C3 0.0290(8) 0.0191(8) 0.0199(8) 0.0009(6) 0.0152(7) 0.0010(6)
C4 0.0256(8) 0.0226(8) 0.0173(8) 0.0009(6) 0.0102(7) 0.0037(6)
C5 0.0198(8) 0.0233(9) 0.0212(8) -0.0018(6) 0.0096(7) 0.0001(6)
C6 0.0200(7) 0.0172(8) 0.0193(8) -0.0030(6) 0.0112(6) 0.0007(6)
C7 0.0198(8) 0.0236(8) 0.0218(8) 0.0015(6) 0.0090(7) -0.0035(6)
C8 0.0238(8) 0.0262(9) 0.0254(9) 0.0004(7) 0.0121(7) -0.0033(7)
C9 0.0300(9) 0.0288(10) 0.0268(9) -0.0043(7) 0.0136(8) -0.0061(7)
C10 0.0238(9) 0.0345(10) 0.0252(9) 0.0020(7) 0.0055(7) -0.0082(7)
C11 0.0197(8) 0.0314(10) 0.0329(10) 0.0041(8) 0.0095(7) -0.0011(7)
C12 0.0227(8) 0.0261(9) 0.0306(9) 0.0028(7) 0.0125(7) -0.0016(7)
C13 0.0252(8) 0.0302(10) 0.0301(9) -0.0067(7) 0.0129(7) -0.0019(7)
C14 0.0415(11) 0.0473(13) 0.0454(12) -0.0030(10) 0.0285(10) 0.0040(9)
C15 0.0325(10) 0.0389(12) 0.0450(12) 0.0041(9) 0.0151(9) 0.0061(9)
C16 0.0225(8) 0.0318(10) 0.0390(10) -0.0031(8) 0.0149(8) -0.0009(7)
C17 0.0445(12) 0.0541(14) 0.0655(15) -0.0170(12) 0.0387(12) -0.0098(10)
C18 0.0420(11) 0.0359(12) 0.0504(13) 0.0000(10) 0.0191(10) 0.0073(9)
C19 0.0301(9) 0.0306(10) 0.0269(9) -0.0002(7) 0.0150(8) -0.0082(7)
C20 0.0155(7) 0.0207(8) 0.0187(8) -0.0002(6) 0.0077(6) 0.0006(6)
C21 0.0197(7) 0.0215(8) 0.0216(8) -0.0005(6) 0.0109(7) 0.0010(6)
C22 0.0255(8) 0.0286(9) 0.0233(8) -0.0030(7) 0.0152(7) 0.0002(7)
C23 0.0252(8) 0.0284(9) 0.0272(9) 0.0026(7) 0.0153(7) -0.0019(7)
C24 0.0322(9) 0.0180(8) 0.0319(9) -0.0025(7) 0.0183(8) -0.0048(7)
C25 0.0244(8) 0.0231(9) 0.0248(8) -0.0023(7) 0.0135(7) -0.0009(6)
C26 0.0363(9) 0.0232(9) 0.0292(9) -0.0035(7) 0.0217(8) -0.0011(7)
C27 0.0450(11) 0.0344(11) 0.0363(10) 0.0013(8) 0.0271(9) -0.0072(8)
C28 0.0487(11) 0.0249(10) 0.0355(10) -0.0073(8) 0.0276(9) -0.0064(8)
C29 0.0811(18) 0.0317(12) 0.0651(16) 0.0067(11) 0.0474(15) -0.0003(11)
C30 0.0455(11) 0.0288(10) 0.0349(10) 0.0087(8) 0.0202(9) 0.0153(8)
C31A 0.0361(10) 0.0319(10) 0.0359(10) -0.0018(8) 0.0226(8) 0.0038(8)
C32A 0.0374(10) 0.0443(12) 0.0388(11) -0.0101(9) 0.0205(9) -0.0019(9)

loop_
_atom_type_symbol
_atom_type_description
_atom_type_scat_dispersion_real
_atom_type_scat_dispersion_imag
_atom_type_scat_source
C C 0.0033 0.0016 'International Tables Vol C Tables 4.2.6.8 and 6.1.1.4'
H H 0.0000 0.0000 'International Tables Vol C Tables 4.2.6.8 and 6.1.1.4'
Al Al 0.0645 0.0514 'International Tables Vol C Tables 4.2.6.8 and 6.1.1.4'
Cl Cl 0.1484 0.1585 'International Tables Vol C Tables 4.2.6.8 and 6.1.1.4'
N N 0.0061 0.0033 'International Tables Vol C Tables 4.2.6.8 and 6.1.1.4'
O O 0.0106 0.0060 'International Tables Vol C Tables 4.2.6.8 and 6.1.1.4'

loop_
_geom_angle_atom_site_label_1
_geom_angle_atom_site_label_2
_geom_angle_atom_site_label_3
_geom_angle
N1 Al1 N2 90.95(6)
N1 Al1 O1 111.07(6)
N2 Al1 O1 106.07(6)
N1 Al1 Cl1 117.76(5)
N2 Al1 Cl1 127.54(5)
O1 Al1 Cl1 102.82(4)
C30 O1 C31A 114.74(13)
C30 O1 Al1 126.23(11)
C31A O1 Al1 116.14(10)
C1 N1 C7 119.83(14)
C1 N1 Al1 109.53(10)
C7 N1 Al1 128.22(11)
C6 N2 C2 119.22(13)
C6 N2 Al1 132.93(11)
C2 N2 Al1 107.84(10)
C2 C1 N1 115.20(14)
C2 C1 C19 125.36(15)
N1 C1 C19 119.25(14)
C1 C2 C3 127.58(15)
C1 C2 N2 115.25(14)
C3 C2 N2 117.13(14)
C4 C3 C2 120.68(15)
C4 C3 H3 119.7
C2 C3 H3 119.7
C3 C4 C5 120.71(15)
C3 C4 H4 119.6
C5 C4 H4 119.6
C6 C5 C4 119.41(15)
C6 C5 H5 120.3
C4 C5 H5 120.3
C5 C6 N2 122.06(15)
C5 C6 C20 123.09(14)
N2 C6 C20 114.77(13)
C8 C7 C12 120.29(15)
C8 C7 N1 120.18(15)
C12 C7 N1 119.46(16)
C9 C8 C7 118.77(16)
C9 C8 C13 119.10(16)
C7 C8 C13 122.11(15)
C10 C9 C8 121.46(18)
C10 C9 H9 119.3
C8 C9 H9 119.3
C9 C10 C11 119.41(16)
C9 C10 H10 120.3
C11 C10 H10 120.3
C10 C11 C12 121.43(17)
C10 C11 H11 119.3
C12 C11 H11 119.3
C11 C12 C7 118.57(17)
C11 C12 C16 119.77(16)
C7 C12 C16 121.65(16)
C14 C13 C8 112.43(16)
C14 C13 C15 110.30(17)
C8 C13 C15 110.53(15)
C14 C13 H13 107.8
C8 C13 H13 107.8
C15 C13 H13 107.8
C13 C14 H14A 109.5
C13 C14 H14B 109.5
H14A C14 H14B 109.5
C13 C14 H14C 109.5
H14A C14 H14C 109.5
H14B C14 H14C 109.5
C13 C15 H15A 109.5
C13 C15 H15B 109.5
H15A C15 H15B 109.5
C13 C15 H15C 109.5
H15A C15 H15C 109.5
H15B C15 H15C 109.5
C12 C16 C18 111.13(17)
C12 C16 C17 112.59(16)
C18 C16 C17 110.83(18)
C12 C16 H16 107.3
C18 C16 H16 107.3
C17 C16 H16 107.3
C16 C17 H17A 109.5
C16 C17 H17B 109.5
H17A C17 H17B 109.5
C16 C17 H17C 109.5
H17A C17 H17C 109.5
H17B C17 H17C 109.5
C16 C18 H18A 109.5
C16 C18 H18B 109.5
H18A C18 H18B 109.5
C16 C18 H18C 109.5
H18A C18 H18C 109.5
H18B C18 H18C 109.5
C1 C19 H19A 109.5
C1 C19 H19B 109.5
H19A C19 H19B 109.5
C1 C19 H19C 109.5
H19A C19 H19C 109.5
H19B C19 H19C 109.5
C21 C20 C25 119.71(15)
C21 C20 C6 118.81(14)
C25 C20 C6 121.48(14)
C22 C21 C20 119.48(15)
C22 C21 C26 119.52(15)
C20 C21 C26 120.97(15)
C21 C22 C23 121.59(16)
C21 C22 H22 119.2
C23 C22 H22 119.2
C24 C23 C22 117.85(16)
C24 C23 C27 120.55(17)
C22 C23 C27 121.59(16)
C23 C24 C25 122.58(16)
C23 C24 H24 118.7
C25 C24 H24 118.7
C24 C25 C20 118.73(15)
C24 C25 C28 119.25(16)
C20 C25 C28 122.01(15)
C21 C26 H26A 109.5
C21 C26 H26B 109.5
H26A C26 H26B 109.5
C21 C26 H27C 109.5
H26A C26 H27C 109.5
H26B C26 H27C 109.5
C23 C27 H1 109.5
C23 C27 H27A 109.5
H1 C27 H27A 109.5
C23 C27 H27B 109.5
H1 C27 H27B 109.5
H27A C27 H27B 109.5
C25 C28 H28A 109.5
C25 C28 H28B 109.5
H28A C28 H28B 109.5
C25 C28 H28C 109.5
H28A C28 H28C 109.5
H28B C28 H28C 109.5
C30 C29 H29A 109.5
C30 C29 H29B 109.5
H29A C29 H29B 109.5
C30 C29 H29C 109.5
H29A C29 H29C 109.5
H29B C29 H29C 109.5
O1 C30 C29 110.79(17)
O1 C30 H30A 109.5
C29 C30 H30A 109.5
O1 C30 H30B 109.5
C29 C30 H30B 109.5
H30A C30 H30B 108.1
O1 C31A C32A 113.39(16)
O1 C31A H31A 108.9
C32A C31A H31A 108.9
O1 C31A H31B 108.9
C32A C31A H31B 108.9
H31A C31A H31B 107.7
C31A C32A H32A 109.5
C31A C32A H32B 109.5
H32A C32A H32B 109.5
C31A C32A H32C 109.5
H32A C32A H32C 109.5
H32B C32A H32C 109.5

loop_
_geom_bond_atom_site_label_1
_geom_bond_atom_site_label_2
_geom_bond_distance
Cl1 Al1 2.1153(10)
Al1 N1 1.8075(14)
Al1 N2 1.8260(15)
Al1 O1 1.8786(13)
O1 C30 1.477(2)
O1 C31A 1.478(2)
N1 C1 1.423(2)
N1 C7 1.435(2)
N2 C6 1.390(2)
N2 C2 1.447(2)
C1 C2 1.367(2)
C1 C19 1.494(2)
C2 C3 1.442(2)
C3 C4 1.345(2)
C3 H3 0.9500
C4 C5 1.444(2)
C4 H4 0.9500
C5 C6 1.346(2)
C5 H5 0.9500
C6 C20 1.500(2)
C7 C8 1.403(2)
C7 C12 1.415(2)
C8 C9 1.398(2)
C8 C13 1.527(2)
C9 C10 1.382(3)
C9 H9 0.9500
C10 C11 1.383(3)
C10 H10 0.9500
C11 C12 1.396(3)
C11 H11 0.9500
C12 C16 1.516(3)
C13 C14 1.525(3)
C13 C15 1.532(3)
C13 H13 1.0000
C14 H14A 0.9800
C14 H14B 0.9800
C14 H14C 0.9800
C15 H15A 0.9800
C15 H15B 0.9800
C15 H15C 0.9800
C16 C18 1.527(3)
C16 C17 1.536(3)
C16 H16 1.0000
C17 H17A 0.9800
C17 H17B 0.9800
C17 H17C 0.9800
C18 H18A 0.9800
C18 H18B 0.9800
C18 H18C 0.9800
C19 H19A 0.9800
C19 H19B 0.9800
C19 H19C 0.9800
C20 C21 1.402(2)
C20 C25 1.404(2)
C21 C22 1.392(2)
C21 C26 1.509(2)
C22 C23 1.394(3)
C22 H22 0.9500
C23 C24 1.382(3)
C23 C27 1.509(2)
C24 C25 1.393(2)
C24 H24 0.9500
C25 C28 1.501(2)
C26 H26A 0.9800
C26 H26B 0.9800
C26 H27C 0.9800
C27 H1 0.9800
C27 H27A 0.9800
C27 H27B 0.9800
C28 H28A 0.9800
C28 H28B 0.9800
C28 H28C 0.9800
C29 C30 1.494(3)
C29 H29A 0.9800
C29 H29B 0.9800
C29 H29C 0.9800
C30 H30A 0.9900
C30 H30B 0.9900
C31A C32A 1.487(3)
C31A H31A 0.9900
C31A H31B 0.9900
C32A H32A 0.9800
C32A H32B 0.9800
C32A H32C 0.9800

loop_
_geom_torsion_atom_site_label_1
_geom_torsion_atom_site_label_2
_geom_torsion_atom_site_label_3
_geom_torsion_atom_site_label_4
_geom_torsion
N1 Al1 O1 C30 -117.72(14)
N2 Al1 O1 C30 144.83(14)
Cl1 Al1 O1 C30 9.12(14)
N1 Al1 O1 C31A 41.88(13)
N2 Al1 O1 C31A -55.56(12)
Cl1 Al1 O1 C31A 168.72(10)
N2 Al1 N1 C1 9.04(11)
O1 Al1 N1 C1 -98.60(11)
Cl1 Al1 N1 C1 143.26(9)
N2 Al1 N1 C7 -152.95(14)
O1 Al1 N1 C7 99.41(14)
Cl1 Al1 N1 C7 -18.73(16)
N1 Al1 N2 C6 170.88(15)
O1 Al1 N2 C6 -76.85(15)
Cl1 Al1 N2 C6 43.99(17)
N1 Al1 N2 C2 -10.16(10)
O1 Al1 N2 C2 102.11(10)
Cl1 Al1 N2 C2 -137.05(9)
C7 N1 C1 C2 158.17(15)
Al1 N1 C1 C2 -5.57(18)
C7 N1 C1 C19 -26.5(2)
Al1 N1 C1 C19 169.72(13)
N1 C1 C2 C3 175.06(15)
C19 C1 C2 C3 0.1(3)
N1 C1 C2 N2 -2.6(2)
C19 C1 C2 N2 -177.53(15)
C6 N2 C2 C1 -171.60(14)
Al1 N2 C2 C1 9.27(17)
C6 N2 C2 C3 10.5(2)
Al1 N2 C2 C3 -168.63(11)
C1 C2 C3 C4 176.35(16)
N2 C2 C3 C4 -6.1(2)
C2 C3 C4 C5 -0.8(2)
C3 C4 C5 C6 3.5(2)
C4 C5 C6 N2 1.2(2)
C4 C5 C6 C20 -175.20(15)
C2 N2 C6 C5 -8.3(2)
Al1 N2 C6 C5 170.56(12)
C2 N2 C6 C20 168.42(13)
Al1 N2 C6 C20 -12.7(2)
C1 N1 C7 C8 -78.9(2)
Al1 N1 C7 C8 81.4(2)
C1 N1 C7 C12 104.00(19)
Al1 N1 C7 C12 -95.64(18)
C12 C7 C8 C9 2.8(3)
N1 C7 C8 C9 -174.27(15)
C12 C7 C8 C13 -175.85(16)
N1 C7 C8 C13 7.1(2)
C7 C8 C9 C10 -0.6(3)
C13 C8 C9 C10 178.03(17)
C8 C9 C10 C11 -1.2(3)
C9 C10 C11 C12 1.0(3)
C10 C11 C12 C7 1.1(3)
C10 C11 C12 C16 -179.49(17)
C8 C7 C12 C11 -3.0(3)
N1 C7 C12 C11 174.05(15)
C8 C7 C12 C16 177.62(16)
N1 C7 C12 C16 -5.3(2)
C9 C8 C13 C14 54.2(2)
C7 C8 C13 C14 -127.15(19)
C9 C8 C13 C15 -69.5(2)
C7 C8 C13 C15 109.13(19)
C11 C12 C16 C18 -69.2(2)
C7 C12 C16 C18 110.15(19)
C11 C12 C16 C17 55.8(2)
C7 C12 C16 C17 -124.8(2)
C5 C6 C20 C21 102.05(19)
N2 C6 C20 C21 -74.63(18)
C5 C6 C20 C25 -76.9(2)
N2 C6 C20 C25 106.36(17)
C25 C20 C21 C22 -2.6(2)
C6 C20 C21 C22 178.38(14)
C25 C20 C21 C26 175.65(15)
C6 C20 C21 C26 -3.4(2)
C20 C21 C22 C23 0.7(2)
C26 C21 C22 C23 -177.55(16)
C21 C22 C23 C24 1.4(3)
C21 C22 C23 C27 -179.22(16)
C22 C23 C24 C25 -1.7(3)
C27 C23 C24 C25 178.91(17)
C23 C24 C25 C20 -0.1(3)
C23 C24 C25 C28 178.75(17)
C21 C20 C25 C24 2.3(2)
C6 C20 C25 C24 -178.70(15)
C21 C20 C25 C28 -176.55(16)
C6 C20 C25 C28 2.4(2)
C31A O1 C30 C29 108.76(19)
Al1 O1 C30 C29 -91.39(19)
C30 O1 C31A C32A -65.0(2)
Al1 O1 C31A C32A 133.06(14)
